data_1100572
loop_
_publ_author_name
'Krieger, Matthias'
'Schlecht, Sabine'
'Harms, Klaus'
'Dehnicke, Kurt'

_publ_section_title
;
 Synthese und Kristallstrukturen der Phosphanimin-Komplexe
 [Cu(\m-HNPEt~3~)]~4~(O~3~S-CF~3~)~4~ und [Pt~2~Me~6~(\m-I)~2~(\m-HNPMe~3~)]
;
_journal_coden_ASTM ZAACAB
_journal_issue 10
_journal_name_full
;
 Zeitschrift fuer Anorganische und Allgemeine Chemie
;
_journal_page_first 1565
_journal_page_last 1567
_journal_paper_doi 10.1002/(sici)1521-3749(199810)624:10<1565::aid-zaac1565>3.0.co;2-i
_journal_volume 624
_journal_year 1998
_chemical_formula_sum 'C32 H72 Cl8 Cu4 F12 N4 O12 P4 S4'
_space_group_IT_number 114
_symmetry_cell_setting tetragonal
_symmetry_Int_Tables_number 114
_symmetry_space_group_name_Hall 'P -4 2n'
_symmetry_space_group_name_H-M 'P -4 21 c'
_cell_angle_alpha 90
_cell_angle_beta 90
_cell_angle_gamma 90
_cell_formula_units_Z 2
_cell_length_a 13.8165(6)
_cell_length_b 13.8165(6)
_cell_length_c 18.5683(10)
_cod_database_code 1100572

loop_
_symmetry_equiv_pos_site_id
_symmetry_equiv_pos_as_xyz
1 x,y,z
2 -x,-y,z
3 y,-x,-z
4 -y,x,-z
5 1/2-x,1/2+y,1/2-z
6 1/2+x,1/2-y,1/2-z
7 1/2-y,1/2-x,1/2+z
8 1/2+y,1/2+x,1/2+z

loop_
_atom_site_label
_atom_site_type_symbol
_atom_site_fract_x
_atom_site_fract_y
_atom_site_fract_z
Cu1 Cu 0.86780(5) 0.98061(4) 0.99012(3)
S1 S 0.86188(11) 0.73699(10) 1.13700(8)
P1 P 0.88637(10) 0.80606(10) 0.88217(7)
Cl1 Cl 0.7152(2) 0.4921(2) 0.82675(12)
C1 C 0.9635(4) 0.8753(4) 0.8253(3)
H1 H 0.93580 0.93950 0.82010
H2 H 1.02560 0.88250 0.84900
N1 N 0.8955(3) 0.8490(3) 0.9650(2)
H3 H 0.859(4) 0.802(4) 1.015(3)
F1 F 0.9806(4) 0.6103(3) 1.1914(3)
O1 O 0.7984(3) 0.7334(4) 1.0754(2)
F2 F 0.8575(3) 0.5483(3) 1.1404(3)
O2 O 0.9417(3) 0.8036(3) 1.1288(2)
Cl2 Cl 0.7344(3) 0.5040(2) 0.97919(14)
Cl3? Cl 0.602(2) 0.4896(12) 0.9568(13)
C2 C 0.9806(5) 0.8334(5) 0.7501(3)
H4 H 1.01520 0.87950 0.72140
H5 H 0.91950 0.81930 0.72790
H6 H 1.01780 0.77490 0.75400
F3 F 0.9718(4) 0.6079(3) 1.0772(3)
O3 O 0.8147(4) 0.7397(4) 1.2054(2)
C3 C 0.7656(4) 0.8153(4) 0.8499(3)
H7 H 0.75030 0.88330 0.84330
H8 H 0.76210 0.78450 0.80310
C4 C 0.6894(4) 0.7709(5) 0.8980(4)
H9 H 0.62640 0.78370 0.87840
H10 H 0.69400 0.79850 0.94530
H11 H 0.69940 0.70230 0.90080
C5 C 0.9207(4) 0.6829(4) 0.8789(3)
H12 H 0.87980 0.64690 0.91190
H13 H 0.90810 0.65860 0.83080
C6 C 1.0271(5) 0.6618(4) 0.8978(4)
H14 H 1.03820 0.59320 0.89640
H15 H 1.04090 0.68580 0.94520
H16 H 1.06850 0.69320 0.86350
C7 C 0.9203(5) 0.6207(5) 1.1368(4)
C8 C 0.6877(8) 0.4364(6) 0.9073(5)
H17 H 0.71510 0.37180 0.90800
H18 H 0.61800 0.43080 0.91220
H19? H 0.66750 0.37060 0.89720
H20? H 0.74630 0.43290 0.93590
Cu1B* Cu 0.98061(5) 1.13220(4) 1.00988(3)
Cu1A* Cu 1.13220(5) 1.01939(4) 0.99012(3)
Cu1C* Cu 1.01939(5) 0.86780(4) 1.00988(3)
N1C* N 1.1510(3) 0.8955(3) 1.0350(2)
N1A* N 1.1045(3) 1.1510(3) 0.9650(2)
N1B* N 0.8490(3) 1.1045(3) 1.0350(2)
P1B* P 0.80606(10) 1.11363(10) 1.11783(7)
C1B* C 0.8753(4) 1.0365(4) 1.1747(3)
H1B* H 0.93950 1.06420 1.17990
H2B* H 0.88250 0.97440 1.15100
C2B* C 0.8334(5) 1.0194(5) 1.2499(3)
H4B* H 0.87950 0.98480 1.27860
H5B* H 0.81930 1.08050 1.27210
H6B* H 0.77490 0.98220 1.24600
C3B* C 0.8153(4) 1.2344(4) 1.1501(3)
H7B* H 0.88330 1.24970 1.15670
H8B* H 0.78450 1.23790 1.19690
C4B* C 0.7709(4) 1.3106(5) 1.1020(4)
H9B* H 0.78370 1.37360 1.12160
H10B* H 0.79850 1.30600 1.05470
H11B* H 0.70230 1.30060 1.09920
C5B* C 0.6829(4) 1.0793(4) 1.1211(3)
H12B* H 0.64690 1.12020 1.08810
H13B* H 0.65860 1.09190 1.16920
C6B* C 0.6618(5) 0.9729(4) 1.1022(4)
H14B* H 0.59320 0.96180 1.10360
H15B* H 0.68580 0.95910 1.05480
H16B* H 0.69320 0.93150 1.13650
H3B* H 0.802(4) 1.141(4) 0.985(3)
P1A* P 1.11363(10) 1.19394(10) 0.88217(7)
C1A* C 1.0365(4) 1.1247(4) 0.8253(3)
H1A* H 1.06420 1.06050 0.82010
H2A* H 0.97440 1.11750 0.84900
C2A* C 1.0194(5) 1.1666(5) 0.7501(3)
H4A* H 0.98480 1.12050 0.72140
H5A* H 1.08050 1.18070 0.72790
H6A* H 0.98220 1.22510 0.75400
C3A* C 1.2344(4) 1.1847(4) 0.8499(3)
H7A* H 1.24970 1.11670 0.84330
H8A* H 1.23790 1.21550 0.80310
C4A* C 1.3106(4) 1.2291(5) 0.8980(4)
H9A* H 1.37360 1.21630 0.87840
H10A* H 1.30600 1.20150 0.94530
H11A* H 1.30060 1.29770 0.90080
C5A* C 1.0793(4) 1.3171(4) 0.8789(3)
H12A* H 1.12020 1.35310 0.91190
H13A* H 1.09190 1.34140 0.83080
C6A* C 0.9729(5) 1.3382(4) 0.8978(4)
H14A* H 0.96180 1.40680 0.89640
H15A* H 0.95910 1.31420 0.94520
H16A* H 0.93150 1.30680 0.86350
H3A* H 1.141(4) 1.198(4) 1.015(3)
P1C* P 1.19394(10) 0.88637(10) 1.11783(7)
C1C* C 1.1247(4) 0.9635(4) 1.1747(3)
H1C* H 1.06050 0.93580 1.17990
H2C* H 1.11750 1.02560 1.15100
C2C* C 1.1666(5) 0.9806(5) 1.2499(3)
H4C* H 1.12050 1.01520 1.27860
H5C* H 1.18070 0.91950 1.27210
H6C* H 1.22510 1.01780 1.24600
C3C* C 1.1847(4) 0.7656(4) 1.1501(3)
H7C* H 1.11670 0.75030 1.15670
H8C* H 1.21550 0.76210 1.19690
C4C* C 1.2291(4) 0.6894(5) 1.1020(4)
H9C* H 1.21630 0.62640 1.12160
H10C* H 1.20150 0.69400 1.05470
H11C* H 1.29770 0.69940 1.09920
C5C* C 1.3171(4) 0.9207(4) 1.1211(3)
H12C* H 1.35310 0.87980 1.08810
H13C* H 1.34140 0.90810 1.16920
C6C* C 1.3382(5) 1.0271(4) 1.1022(4)
H14C* H 1.40680 1.03820 1.10360
H15C* H 1.31420 1.04090 1.05480
H16C* H 1.30680 1.06850 1.13650
H3C* H 1.198(4) 0.859(4) 0.985(3)

loop_
_atom_type_symbol
_atom_type_radius_bond
C 0.68
H 0.23
Cl 0.99
Cu 1.51
F 0.64
N 0.68
O 0.68
P 1.05
S 1.02
